data_7011919
loop_
_publ_author_name
'Costa Pessoa, Jo\~ao'
'Calhorda, Maria J.'
'Cavaco, Isabel'
'Correia, Isabel'
'Duarte, M. Teresa'
'Felix, Vitor'
'Henriques, R.T.'
'Piedade, Maria F. M.'
'Tomaz, Isabel'

_publ_section_title
;
 Molecular modelling studies of N-salicylideneamino acidato complexes
 of oxovanadium(iv). Molecular and crystal structure of a new dinuclear
 LOVIV--O--VVOL mixed valence complex
;
_journal_issue 23
_journal_name_full 'Journal of the Chemical Society, Dalton Transactions'
_journal_page_first 4407
_journal_paper_doi 10.1039/b205843j
_journal_year 2002
_chemical_formula_sum 'C28 H36 N2 Na O12 V2'
_chemical_formula_weight 717.46
_space_group_IT_number 4
_symmetry_space_group_name_Hall 'P 2yb'
_symmetry_space_group_name_H-M 'P 1 21 1'
_atom_sites_solution_hydrogens geom
_atom_sites_solution_primary direct
_atom_sites_solution_secondary difmap
_audit_creation_method SHELXL-97
_cell_angle_alpha 90.00
_cell_angle_beta 106.523(2)
_cell_angle_gamma 90.00
_cell_formula_units_Z 2
_cell_length_a 13.518(5)
_cell_length_b 6.425(3)
_cell_length_c 18.913(3)
_cell_measurement_reflns_used 25
_cell_measurement_temperature 293(2)
_cell_measurement_theta_max 16.0
_cell_measurement_theta_min 12.0
_cell_volume 1574.8(10)
_computing_structure_refinement 'SHELXL-97 (Sheldrick, 1997)'
_diffrn_ambient_temperature 293(2)
_diffrn_measured_fraction_theta_full 0.992
_diffrn_measured_fraction_theta_max 0.992
_diffrn_radiation_monochromator graphite
_diffrn_radiation_source 'fine-focus sealed tube'
_diffrn_radiation_type MoK\a
_diffrn_radiation_wavelength 0.71073
_diffrn_reflns_av_R_equivalents 0.0460
_diffrn_reflns_av_sigmaI/netI 0.0591
_diffrn_reflns_limit_h_max 16
_diffrn_reflns_limit_h_min -16
_diffrn_reflns_limit_k_max 7
_diffrn_reflns_limit_k_min -1
_diffrn_reflns_limit_l_max 23
_diffrn_reflns_limit_l_min -23
_diffrn_reflns_number 7851
_diffrn_reflns_theta_full 26.02
_diffrn_reflns_theta_max 26.02
_diffrn_reflns_theta_min 1.57
_exptl_absorpt_coefficient_mu 0.672
_exptl_absorpt_correction_type none
_exptl_crystal_colour red
_exptl_crystal_density_diffrn 1.513
_exptl_crystal_density_method 'not measured'
_exptl_crystal_description prism
_exptl_crystal_F_000 742
_exptl_crystal_size_max 0.3
_exptl_crystal_size_mid 0.2
_exptl_crystal_size_min 0.1
_refine_diff_density_max 0.815
_refine_diff_density_min -0.677
_refine_diff_density_rms 0.081
_refine_ls_abs_structure_details 'Flack H D (1983), Acta Cryst. A39, 876-881'
_refine_ls_abs_structure_Flack -0.01(4)
_refine_ls_extinction_method none
_refine_ls_goodness_of_fit_ref 1.112
_refine_ls_hydrogen_treatment mixed
_refine_ls_matrix_type full
_refine_ls_number_parameters 414
_refine_ls_number_reflns 3938
_refine_ls_number_restraints 5
_refine_ls_restrained_S_all 1.111
_refine_ls_R_factor_all 0.0709
_refine_ls_R_factor_gt 0.0487
_refine_ls_shift/su_max 0.001
_refine_ls_shift/su_mean 0.000
_refine_ls_structure_factor_coef Fsqd
_refine_ls_weighting_details 'calc w=1/[\s^2^(Fo^2^)+(0.0592P)^2^+0.4188P] where P=(Fo^2^+2Fc^2^)/3'
_refine_ls_weighting_scheme calc
_refine_ls_wR_factor_gt 0.1048
_refine_ls_wR_factor_ref 0.1236
_reflns_number_gt 3111
_reflns_number_total 3938
_reflns_threshold_expression >2sigma(I)
_cod_data_source_file b205843j.txt
_cod_data_source_block vo94
_cod_original_sg_symbol_H-M P21
_cod_database_code 7011919

loop_
_symmetry_equiv_pos_as_xyz
'x, y, z'
'-x, y+1/2, -z'

loop_
_atom_site_label
_atom_site_type_symbol
_atom_site_fract_x
_atom_site_fract_y
_atom_site_fract_z
_atom_site_U_iso_or_equiv
_atom_site_adp_type
_atom_site_occupancy
_atom_site_symmetry_multiplicity
_atom_site_calc_flag
_atom_site_refinement_flags
_atom_site_disorder_assembly
_atom_site_disorder_group
H7A H 0.464(6) 0.134(12) 0.087(4) 0.07(3) Uiso 1 1 d D . .
H7B H 0.444(14) -0.107(18) 0.093(8) 0.30(11) Uiso 1 1 d D . .
O6 O 0.3597(3) -0.0046(9) 0.2076(2) 0.0381(10) Uani 1 1 d . . .
O7 O 0.4594(4) 0.0062(9) 0.0627(3) 0.0473(13) Uani 1 1 d D . .
VA V 0.45083(7) 0.18122(15) 0.26203(5) 0.0269(2) Uani 1 1 d . . .
N1A N 0.4977(3) 0.4893(8) 0.2866(2) 0.0243(11) Uani 1 1 d . . .
O1A O 0.5490(3) 0.0575(8) 0.3095(2) 0.0425(11) Uani 1 1 d . . .
02A O 0.4893(3) 0.2757(8) 0.1751(2) 0.0373(11) Uani 1 1 d . . .
O3A O 0.5725(3) 0.4894(8) 0.1209(2) 0.0395(11) Uani 1 1 d . . .
O4A O 0.3651(3) 0.2249(8) 0.3226(2) 0.0402(11) Uani 1 1 d . . .
O5A O 0.2626(4) 0.3814(9) 0.5361(2) 0.0483(14) Uani 1 1 d . . .
C1A C 0.5394(4) 0.4472(11) 0.1719(3) 0.0285(13) Uani 1 1 d . . .
C2A C 0.5540(4) 0.5866(10) 0.2388(3) 0.0263(12) Uani 1 1 d . . .
H2A H 0.5212 0.7207 0.2220 0.032 Uiso 1 1 calc R . .
C3A C 0.4822(4) 0.5996(10) 0.3392(3) 0.0294(13) Uani 1 1 d . . .
H3A H 0.5086 0.7342 0.3445 0.035 Uiso 1 1 calc R . .
C4A C 0.4279(4) 0.5338(10) 0.3904(3) 0.0275(12) Uani 1 1 d . . .
C5A C 0.3715(4) 0.3490(10) 0.3793(3) 0.0277(14) Uani 1 1 d . . .
C6A C 0.3163(4) 0.2933(11) 0.4289(3) 0.0309(13) Uani 1 1 d . . .
H6A H 0.2796 0.1690 0.4221 0.037 Uiso 1 1 calc R . .
C7A C 0.3154(4) 0.4177(12) 0.4867(3) 0.0334(14) Uani 1 1 d . . .
C8A C 0.3709(4) 0.6081(12) 0.4974(3) 0.0388(17) Uani 1 1 d . . .
H8A H 0.3705 0.6936 0.5370 0.047 Uiso 1 1 calc R . .
C9A C 0.4247(5) 0.6658(12) 0.4495(3) 0.0379(14) Uani 1 1 d . . .
H9A H 0.4595 0.7925 0.4557 0.045 Uiso 1 1 calc R . .
C10A C 0.6691(4) 0.6272(10) 0.2774(3) 0.0324(14) Uani 1 1 d . . .
H10A H 0.6722 0.6948 0.3245 0.039 Uiso 1 1 calc R . .
C11A C 0.7158(5) 0.7818(13) 0.2340(3) 0.0422(16) Uani 1 1 d . . .
H11A H 0.7259 0.7114 0.1912 0.051 Uiso 1 1 calc R . .
H11B H 0.6671 0.8942 0.2164 0.051 Uiso 1 1 calc R . .
C12A C 0.8171(5) 0.8728(16) 0.2781(4) 0.068(3) Uani 1 1 d . . .
H12A H 0.8419 0.9678 0.2478 0.103 Uiso 1 1 calc R . .
H12B H 0.8665 0.7630 0.2946 0.103 Uiso 1 1 calc R . .
H12C H 0.8077 0.9457 0.3200 0.103 Uiso 1 1 calc R . .
C13A C 0.7291(5) 0.4283(13) 0.2962(4) 0.0501(19) Uani 1 1 d . . .
H13A H 0.6961 0.3390 0.3233 0.075 Uiso 1 1 calc R . .
H13B H 0.7980 0.4588 0.3257 0.075 Uiso 1 1 calc R . .
H13C H 0.7316 0.3600 0.2516 0.075 Uiso 1 1 calc R . .
C14A C 0.2029(5) 0.1978(15) 0.5255(4) 0.053(2) Uani 1 1 d . . .
H14A H 0.1689 0.1867 0.5635 0.080 Uiso 1 1 calc R . .
H14B H 0.2470 0.0794 0.5276 0.080 Uiso 1 1 calc R . .
H14C H 0.1523 0.2025 0.4782 0.080 Uiso 1 1 calc R . .
VB V 0.25848(7) -0.19324(15) 0.16472(5) 0.0264(2) Uani 1 1 d . . .
N1B N 0.2149(3) -0.5012(8) 0.1391(2) 0.0259(11) Uani 1 1 d . . .
O1B O 0.1638(3) -0.0682(8) 0.1143(2) 0.0427(12) Uani 1 1 d . . .
O2B O 0.3398(3) -0.2772(8) 0.0983(2) 0.0388(12) Uani 1 1 d . . .
O3B O 0.3660(3) -0.4841(8) 0.0126(2) 0.0383(11) Uani 1 1 d . . .
O4B O 0.2284(3) -0.2407(7) 0.2549(2) 0.0347(11) Uani 1 1 d . . .
O5B O 0.0321(3) -0.4298(10) 0.4176(2) 0.0500(13) Uani 1 1 d . . .
C1B C 0.3218(4) -0.4487(10) 0.0587(3) 0.0284(13) Uani 1 1 d . . .
C2B C 0.2442(4) -0.5898(10) 0.0757(3) 0.0260(13) Uani 1 1 d . . .
H2B H 0.2774 -0.7246 0.0909 0.031 Uiso 1 1 calc R . .
C3B C 0.1654(4) -0.6148(10) 0.1731(3) 0.0298(13) Uani 1 1 d . . .
H3B H 0.1484 -0.7484 0.1546 0.036 Uiso 1 1 calc R . .
C4B C 0.1338(4) -0.5600(9) 0.2352(3) 0.0265(12) Uani 1 1 d . . .
C5B C 0.1653(4) -0.3713(10) 0.2735(3) 0.0305(15) Uani 1 1 d . . .
C6B C 0.1308(4) -0.3246(12) 0.3345(3) 0.0348(14) Uani 1 1 d D . .
H6B H 0.1505 -0.2001 0.3597 0.042 Uiso 1 1 calc RD . .
C7B C 0.0679(4) -0.4604(13) 0.3580(3) 0.0382(16) Uani 1 1 d . . .
C8B C 0.0370(5) -0.6470(10) 0.3202(3) 0.0371(16) Uani 1 1 d . . .
H8B H -0.0065 -0.7376 0.3355 0.045 Uiso 1 1 calc R . .
C9B C 0.0708(5) -0.6954(12) 0.2616(3) 0.0381(14) Uani 1 1 d . . .
H9B H 0.0518 -0.8223 0.2380 0.046 Uiso 1 1 calc R . .
C10B C 0.1507(4) -0.6259(10) 0.0075(3) 0.0296(13) Uani 1 1 d . . .
H10B H 0.0971 -0.6934 0.0251 0.036 Uiso 1 1 calc R . .
C11B C 0.1776(5) -0.7746(13) -0.0469(3) 0.0477(19) Uani 1 1 d . . .
H11C H 0.2227 -0.7033 -0.0707 0.057 Uiso 1 1 calc R . .
H11D H 0.2156 -0.8913 -0.0197 0.057 Uiso 1 1 calc R . .
C12B C 0.0859(6) -0.8575(16) -0.1057(4) 0.068(3) Uani 1 1 d . . .
H12D H 0.1092 -0.9496 -0.1376 0.103 Uiso 1 1 calc R . .
H12E H 0.0486 -0.7437 -0.1340 0.103 Uiso 1 1 calc R . .
H12F H 0.0415 -0.9320 -0.0829 0.103 Uiso 1 1 calc R . .
C13B C 0.1060(5) -0.4258(14) -0.0285(4) 0.0523(19) Uani 1 1 d . . .
H13D H 0.0899 -0.3365 0.0074 0.078 Uiso 1 1 calc R . .
H13E H 0.0442 -0.4546 -0.0673 0.078 Uiso 1 1 calc R . .
H13F H 0.1552 -0.3582 -0.0488 0.078 Uiso 1 1 calc R . .
C14B C 0.0678(6) -0.2550(15) 0.4626(4) 0.061(2) Uani 1 1 d . . .
H14D H 0.0365 -0.2526 0.5023 0.091 Uiso 1 1 calc R . .
H14E H 0.0497 -0.1304 0.4337 0.091 Uiso 1 1 calc R . .
H14F H 0.1414 -0.2627 0.4824 0.091 Uiso 1 1 calc R . .
Na Na 0.5439(2) 0.7389(5) 0.02647(16) 0.0587(8) Uani 1 1 d . . .

loop_
_atom_site_aniso_label
_atom_site_aniso_U_11
_atom_site_aniso_U_22
_atom_site_aniso_U_33
_atom_site_aniso_U_23
_atom_site_aniso_U_13
_atom_site_aniso_U_12
O6 0.045(2) 0.032(3) 0.040(2) -0.010(2) 0.0188(18) -0.017(2)
O7 0.074(3) 0.032(3) 0.046(3) -0.019(2) 0.034(2) -0.019(3)
VA 0.0383(5) 0.0128(5) 0.0309(5) -0.0033(4) 0.0120(4) -0.0042(5)
N1A 0.028(2) 0.015(3) 0.031(2) -0.004(2) 0.010(2) -0.002(2)
O1A 0.045(2) 0.016(2) 0.061(3) 0.005(2) 0.005(2) -0.001(2)
02A 0.056(3) 0.025(3) 0.035(2) -0.006(2) 0.020(2) -0.017(2)
O3A 0.050(3) 0.034(3) 0.038(2) 0.003(2) 0.019(2) -0.008(2)
O4A 0.050(2) 0.029(3) 0.049(2) -0.014(2) 0.026(2) -0.016(2)
O5A 0.053(3) 0.059(4) 0.040(2) -0.008(3) 0.025(2) -0.014(3)
C1A 0.026(3) 0.024(3) 0.032(3) 0.005(3) 0.003(2) -0.002(3)
C2A 0.031(3) 0.012(3) 0.034(3) 0.004(3) 0.007(2) 0.000(3)
C3A 0.033(3) 0.009(3) 0.044(3) 0.006(3) 0.007(3) 0.001(3)
C4A 0.031(3) 0.018(3) 0.035(3) -0.002(3) 0.012(2) -0.002(3)
C5A 0.027(3) 0.018(4) 0.035(3) 0.001(3) 0.006(2) 0.003(3)
C6A 0.039(3) 0.019(3) 0.038(3) -0.003(3) 0.016(3) -0.001(3)
C7A 0.033(3) 0.035(4) 0.033(3) -0.001(3) 0.010(3) -0.003(3)
C8A 0.043(3) 0.042(4) 0.034(3) -0.014(3) 0.015(3) -0.002(3)
C9A 0.048(3) 0.025(3) 0.039(3) -0.011(3) 0.010(3) -0.001(3)
C10A 0.031(3) 0.021(4) 0.042(3) -0.004(3) 0.006(3) -0.008(3)
C11A 0.042(3) 0.032(4) 0.055(4) 0.004(4) 0.019(3) -0.009(3)
C12A 0.048(4) 0.067(7) 0.088(6) 0.007(5) 0.015(4) -0.020(5)
C13A 0.041(4) 0.035(4) 0.068(5) 0.001(4) 0.004(3) 0.005(4)
C14A 0.063(4) 0.056(5) 0.047(4) -0.011(4) 0.028(3) -0.020(5)
VB 0.0334(5) 0.0127(5) 0.0358(5) -0.0040(5) 0.0140(4) -0.0044(5)
N1B 0.029(2) 0.013(3) 0.034(3) -0.007(2) 0.006(2) -0.004(2)
O1B 0.049(3) 0.017(3) 0.054(3) -0.004(2) 0.002(2) 0.008(2)
O2B 0.045(2) 0.033(3) 0.047(2) -0.020(2) 0.028(2) -0.015(2)
O3B 0.044(2) 0.030(3) 0.045(2) -0.015(2) 0.020(2) -0.008(2)
O4B 0.047(2) 0.025(3) 0.038(2) -0.008(2) 0.0229(19) -0.015(2)
O5B 0.057(3) 0.053(4) 0.050(3) -0.007(3) 0.032(2) -0.013(3)
C1B 0.036(3) 0.016(3) 0.034(3) -0.011(3) 0.011(3) -0.009(3)
C2B 0.036(3) 0.018(3) 0.027(3) -0.010(3) 0.014(2) 0.001(3)
C3B 0.029(3) 0.016(3) 0.044(3) -0.001(3) 0.011(3) 0.000(3)
C4B 0.032(3) 0.009(3) 0.040(3) 0.003(3) 0.013(2) -0.002(3)
C5B 0.034(3) 0.024(4) 0.037(3) 0.001(3) 0.015(3) -0.001(3)
C6B 0.039(3) 0.025(3) 0.042(3) -0.006(3) 0.015(3) -0.006(3)
C7B 0.032(3) 0.041(4) 0.045(3) 0.005(3) 0.017(3) -0.003(3)
C8B 0.037(3) 0.027(4) 0.048(4) 0.000(3) 0.014(3) -0.017(3)
C9B 0.048(3) 0.022(3) 0.046(3) -0.005(3) 0.016(3) -0.007(4)
C10B 0.031(3) 0.020(3) 0.038(3) -0.010(3) 0.011(2) -0.007(3)
C11B 0.048(4) 0.046(5) 0.049(4) -0.025(4) 0.013(3) -0.010(4)
C12B 0.074(5) 0.064(7) 0.064(5) -0.039(5) 0.015(4) -0.014(5)
C13B 0.043(4) 0.048(5) 0.054(4) -0.003(4) -0.004(3) 0.008(4)
C14B 0.076(5) 0.056(6) 0.062(4) -0.019(4) 0.038(4) -0.016(5)
Na 0.100(2) 0.0207(15) 0.0739(19) 0.0008(14) 0.0550(18) 0.0003(16)

loop_
_atom_type_symbol
_atom_type_description
_atom_type_scat_dispersion_real
_atom_type_scat_dispersion_imag
_atom_type_scat_source
C C 0.0033 0.0016 'International Tables Vol C Tables 4.2.6.8 and 6.1.1.4'
H H 0.0000 0.0000 'International Tables Vol C Tables 4.2.6.8 and 6.1.1.4'
N N 0.0061 0.0033 'International Tables Vol C Tables 4.2.6.8 and 6.1.1.4'
Na Na 0.0362 0.0249 'International Tables Vol C Tables 4.2.6.8 and 6.1.1.4'
O O 0.0106 0.0060 'International Tables Vol C Tables 4.2.6.8 and 6.1.1.4'
V V 0.3005 0.5294 'International Tables Vol C Tables 4.2.6.8 and 6.1.1.4'

loop_
_geom_angle_atom_site_label_1
_geom_angle_atom_site_label_2
_geom_angle_atom_site_label_3
_geom_angle
_geom_angle_site_symmetry_1
_geom_angle_site_symmetry_3
_geom_angle_publ_flag
VA O6 VB 170.9(3) . . ?
Na O7 Na 100.43(17) 2_645 1_545 ?
Na O7 H7A 77(5) 2_645 . ?
Na O7 H7A 148(5) 1_545 . ?
Na O7 H7B 165(10) 2_645 . ?
Na O7 H7B 80(10) 1_545 . ?
H7A O7 H7B 111(8) . . ?
O1A VA O6 108.4(3) . . ?
O1A VA O4A 107.0(2) . . ?
O6 VA O4A 90.43(19) . . ?
O1A VA 02A 104.6(2) . . ?
O6 VA 02A 91.55(19) . . ?
O4A VA 02A 145.9(2) . . ?
O1A VA N1A 101.3(2) . . ?
O6 VA N1A 149.9(2) . . ?
O4A VA N1A 85.59(19) . . ?
02A VA N1A 75.93(18) . . ?
C3A N1A C2A 117.7(5) . . ?
C3A N1A VA 126.0(4) . . ?
C2A N1A VA 116.2(3) . . ?
C1A 02A VA 124.5(4) . . ?
C1A O3A Na 138.1(5) . . ?
C5A O4A VA 132.9(4) . . ?
C7A O5A C14A 116.2(5) . . ?
O3A C1A 02A 123.0(6) . . ?
O3A C1A C2A 123.1(6) . . ?
02A C1A C2A 114.0(5) . . ?
N1A C2A C1A 107.1(5) . . ?
N1A C2A C10A 114.1(4) . . ?
C1A C2A C10A 111.7(4) . . ?
N1A C2A H2A 107.9 . . ?
C1A C2A H2A 107.9 . . ?
C10A C2A H2A 107.9 . . ?
N1A C3A C4A 125.9(6) . . ?
N1A C3A H3A 117.0 . . ?
C4A C3A H3A 117.0 . . ?
C5A C4A C9A 119.4(5) . . ?
C5A C4A C3A 120.8(5) . . ?
C9A C4A C3A 119.5(6) . . ?
O4A C5A C4A 122.9(5) . . ?
O4A C5A C6A 117.8(6) . . ?
C4A C5A C6A 119.3(6) . . ?
C7A C6A C5A 121.2(6) . . ?
C7A C6A H6A 119.4 . . ?
C5A C6A H6A 119.4 . . ?
O5A C7A C6A 125.7(6) . . ?
O5A C7A C8A 114.4(6) . . ?
C6A C7A C8A 119.9(5) . . ?
C9A C8A C7A 119.9(6) . . ?
C9A C8A H8A 120.0 . . ?
C7A C8A H8A 120.0 . . ?
C8A C9A C4A 120.2(7) . . ?
C8A C9A H9A 119.9 . . ?
C4A C9A H9A 119.9 . . ?
C13A C10A C11A 113.6(5) . . ?
C13A C10A C2A 111.9(5) . . ?
C11A C10A C2A 111.7(5) . . ?
C13A C10A H10A 106.4 . . ?
C11A C10A H10A 106.4 . . ?
C2A C10A H10A 106.4 . . ?
C12A C11A C10A 113.8(6) . . ?
C12A C11A H11A 108.8 . . ?
C10A C11A H11A 108.8 . . ?
C12A C11A H11B 108.8 . . ?
C10A C11A H11B 108.8 . . ?
H11A C11A H11B 107.7 . . ?
C11A C12A H12A 109.5 . . ?
C11A C12A H12B 109.5 . . ?
H12A C12A H12B 109.5 . . ?
C11A C12A H12C 109.5 . . ?
H12A C12A H12C 109.5 . . ?
H12B C12A H12C 109.5 . . ?
C10A C13A H13A 109.5 . . ?
C10A C13A H13B 109.5 . . ?
H13A C13A H13B 109.5 . . ?
C10A C13A H13C 109.5 . . ?
H13A C13A H13C 109.5 . . ?
H13B C13A H13C 109.5 . . ?
O5A C14A H14A 109.5 . . ?
O5A C14A H14B 109.5 . . ?
H14A C14A H14B 109.5 . . ?
O5A C14A H14C 109.5 . . ?
H14A C14A H14C 109.5 . . ?
H14B C14A H14C 109.5 . . ?
O1B VB O6 107.8(3) . . ?
O1B VB O4B 106.4(2) . . ?
O6 VB O4B 91.87(18) . . ?
O1B VB O2B 104.9(2) . . ?
O6 VB O2B 88.93(19) . . ?
O4B VB O2B 146.8(2) . . ?
O1B VB N1B 102.5(2) . . ?
O6 VB N1B 148.9(2) . . ?
O4B VB N1B 86.42(18) . . ?
O2B VB N1B 76.28(19) . . ?
C3B N1B C2B 119.1(5) . . ?
C3B N1B VB 125.3(4) . . ?
C2B N1B VB 115.6(4) . . ?
C1B O2B VB 123.1(4) . . ?
C1B O3B Na 139.6(5) . 2_635 ?
C1B O3B Na 115.6(4) . 1_545 ?
Na O3B Na 84.79(13) 2_635 1_545 ?
C5B O4B VB 132.0(4) . . ?
C7B O5B C14B 118.3(6) . . ?
O3B C1B O2B 121.2(6) . . ?
O3B C1B C2B 124.3(6) . . ?
O2B C1B C2B 114.5(5) . . ?
N1B C2B C1B 108.0(5) . . ?
N1B C2B C10B 113.0(4) . . ?
C1B C2B C10B 111.7(5) . . ?
N1B C2B H2B 108.0 . . ?
C1B C2B H2B 108.0 . . ?
C10B C2B H2B 108.0 . . ?
N1B C3B C4B 127.2(6) . . ?
N1B C3B H3B 116.4 . . ?
C4B C3B H3B 116.4 . . ?
C3B C4B C9B 120.1(6) . . ?
C3B C4B C5B 121.6(5) . . ?
C9B C4B C5B 118.3(5) . . ?
O4B C5B C6B 118.7(6) . . ?
O4B C5B C4B 122.3(5) . . ?
C6B C5B C4B 119.0(6) . . ?
C7B C6B C5B 120.9(7) . . ?
C7B C6B H6B 119.6 . . ?
C5B C6B H6B 119.6 . . ?
O5B C7B C6B 124.9(7) . . ?
O5B C7B C8B 115.0(6) . . ?
C6B C7B C8B 120.1(6) . . ?
C9B C8B C7B 119.7(6) . . ?
C9B C8B H8B 120.1 . . ?
C7B C8B H8B 120.1 . . ?
C8B C9B C4B 122.0(6) . . ?
C8B C9B H9B 119.0 . . ?
C4B C9B H9B 119.0 . . ?
C13B C10B C11B 111.9(5) . . ?
C13B C10B C2B 112.3(5) . . ?
C11B C10B C2B 111.3(5) . . ?
C13B C10B H10B 107.0 . . ?
C11B C10B H10B 107.0 . . ?
C2B C10B H10B 107.0 . . ?
C12B C11B C10B 114.6(6) . . ?
C12B C11B H11C 108.6 . . ?
C10B C11B H11C 108.6 . . ?
C12B C11B H11D 108.6 . . ?
C10B C11B H11D 108.6 . . ?
H11C C11B H11D 107.6 . . ?
C11B C12B H12D 109.5 . . ?
C11B C12B H12E 109.5 . . ?
H12D C12B H12E 109.5 . . ?
C11B C12B H12F 109.5 . . ?
H12D C12B H12F 109.5 . . ?
H12E C12B H12F 109.5 . . ?
C10B C13B H13D 109.5 . . ?
C10B C13B H13E 109.5 . . ?
H13D C13B H13E 109.5 . . ?
C10B C13B H13F 109.5 . . ?
H13D C13B H13F 109.5 . . ?
H13E C13B H13F 109.5 . . ?
O5B C14B H14D 109.5 . . ?
O5B C14B H14E 109.5 . . ?
H14D C14B H14E 109.5 . . ?
O5B C14B H14F 109.5 . . ?
H14D C14B H14F 109.5 . . ?
H14E C14B H14F 109.5 . . ?
O7 Na O7 145.60(17) 2_655 1_565 ?
O7 Na O3A 94.6(2) 2_655 . ?
O7 Na O3A 105.9(2) 1_565 . ?
O7 Na O3B 99.6(2) 2_655 2_665 ?
O7 Na O3B 82.8(2) 1_565 2_665 ?
O3A Na O3B 139.1(2) . 2_665 ?
O7 Na O3B 75.57(18) 2_655 1_565 ?
O7 Na O3B 85.49(19) 1_565 1_565 ?
O3A Na O3B 70.53(16) . 1_565 ?
O3B Na O3B 150.26(17) 2_665 1_565 ?
O7 Na Na 40.10(14) 2_655 2_645 ?
O7 Na Na 128.7(2) 1_565 2_645 ?
O3A Na Na 63.67(13) . 2_645 ?
O3B Na Na 139.72(18) 2_665 2_645 ?
O3B Na Na 43.23(12) 1_565 2_645 ?
O7 Na Na 117.9(2) 2_655 2_655 ?
O7 Na Na 39.47(14) 1_565 2_655 ?
O3A Na Na 145.04(18) . 2_655 ?
O3B Na Na 51.98(12) 2_665 2_655 ?
O3B Na Na 103.69(18) 1_565 2_655 ?
Na Na Na 135.4(2) 2_645 2_655 ?

loop_
_geom_bond_atom_site_label_1
_geom_bond_atom_site_label_2
_geom_bond_distance
_geom_bond_site_symmetry_2
_geom_bond_publ_flag
O6 VA 1.811(5) . ?
O6 VB 1.836(5) . ?
O7 Na 2.245(6) 2_645 ?
O7 Na 2.274(6) 1_545 ?
O7 H7A 0.94(7) . ?
O7 H7B 0.98(8) . ?
VA O1A 1.588(4) . ?
VA O4A 1.868(4) . ?
VA 02A 1.957(4) . ?
VA N1A 2.090(5) . ?
N1A C3A 1.286(7) . ?
N1A C2A 1.476(7) . ?
02A C1A 1.304(8) . ?
O3A C1A 1.203(7) . ?
O3A Na 2.349(5) . ?
O4A C5A 1.320(7) . ?
O5A C7A 1.347(7) . ?
O5A C14A 1.411(10) . ?
C1A C2A 1.518(8) . ?
C2A C10A 1.542(7) . ?
C2A H2A 0.9800 . ?
C3A C4A 1.436(7) . ?
C3A H3A 0.9300 . ?
C4A C5A 1.395(8) . ?
C4A C9A 1.413(8) . ?
C5A C6A 1.401(8) . ?
C6A C7A 1.356(8) . ?
C6A H6A 0.9300 . ?
C7A C8A 1.419(10) . ?
C8A C9A 1.366(8) . ?
C8A H8A 0.9300 . ?
C9A H9A 0.9300 . ?
C10A C13A 1.501(9) . ?
C10A C11A 1.535(9) . ?
C10A H10A 0.9800 . ?
C11A C12A 1.505(9) . ?
C11A H11A 0.9700 . ?
C11A H11B 0.9700 . ?
C12A H12A 0.9600 . ?
C12A H12B 0.9600 . ?
C12A H12C 0.9600 . ?
C13A H13A 0.9600 . ?
C13A H13B 0.9600 . ?
C13A H13C 0.9600 . ?
C14A H14A 0.9600 . ?
C14A H14B 0.9600 . ?
C14A H14C 0.9600 . ?
VB O1B 1.581(4) . ?
VB O4B 1.886(4) . ?
VB O2B 1.966(4) . ?
VB N1B 2.082(5) . ?
N1B C3B 1.281(7) . ?
N1B C2B 1.478(6) . ?
O2B C1B 1.316(7) . ?
O3B C1B 1.212(6) . ?
O3B Na 2.388(5) 2_635 ?
O3B Na 2.747(5) 1_545 ?
O4B C5B 1.314(7) . ?
O5B C7B 1.362(7) . ?
O5B C14B 1.409(9) . ?
C1B C2B 1.489(8) . ?
C2B C10B 1.545(7) . ?
C2B H2B 0.9800 . ?
C3B C4B 1.404(8) . ?
C3B H3B 0.9300 . ?
C4B C9B 1.405(8) . ?
C4B C5B 1.414(8) . ?
C5B C6B 1.395(7) . ?
C6B C7B 1.377(9) . ?
C6B H6B 0.9300 . ?
C7B C8B 1.397(10) . ?
C8B C9B 1.350(8) . ?
C8B H8B 0.9300 . ?
C9B H9B 0.9300 . ?
C10B C13B 1.500(10) . ?
C10B C11B 1.522(8) . ?
C10B H10B 0.9800 . ?
C11B C12B 1.507(9) . ?
C11B H11C 0.9700 . ?
C11B H11D 0.9700 . ?
C12B H12D 0.9600 . ?
C12B H12E 0.9600 . ?
C12B H12F 0.9600 . ?
C13B H13D 0.9600 . ?
C13B H13E 0.9600 . ?
C13B H13F 0.9600 . ?
C14B H14D 0.9600 . ?
C14B H14E 0.9600 . ?
C14B H14F 0.9600 . ?
Na O7 2.245(6) 2_655 ?
Na O7 2.274(6) 1_565 ?
Na O3B 2.388(5) 2_665 ?
Na O3B 2.747(5) 1_565 ?
Na Na 3.472(3) 2_645 ?
Na Na 3.472(3) 2_655 ?

loop_
_geom_torsion_atom_site_label_1
_geom_torsion_atom_site_label_2
_geom_torsion_atom_site_label_3
_geom_torsion_atom_site_label_4
_geom_torsion
_geom_torsion_site_symmetry_1
_geom_torsion_site_symmetry_2
_geom_torsion_site_symmetry_3
_geom_torsion_site_symmetry_4
_geom_torsion_publ_flag
VB O6 VA O1A 92(2) . . . . ?
VB O6 VA O4A -16(2) . . . . ?
VB O6 VA 02A -162(2) . . . . ?
VB O6 VA N1A -98(2) . . . . ?
O1A VA N1A C3A -91.2(5) . . . . ?
O6 VA N1A C3A 98.5(6) . . . . ?
O4A VA N1A C3A 15.3(5) . . . . ?
02A VA N1A C3A 166.4(5) . . . . ?
O1A VA N1A C2A 88.5(4) . . . . ?
O6 VA N1A C2A -81.7(5) . . . . ?
O4A VA N1A C2A -165.0(4) . . . . ?
02A VA N1A C2A -13.8(4) . . . . ?
O1A VA 02A C1A -86.0(5) . . . . ?
O6 VA 02A C1A 164.5(5) . . . . ?
O4A VA 02A C1A 71.5(6) . . . . ?
N1A VA 02A C1A 12.3(5) . . . . ?
O1A VA O4A C5A 72.7(6) . . . . ?
O6 VA O4A C5A -177.9(6) . . . . ?
02A VA O4A C5A -84.5(6) . . . . ?
N1A VA O4A C5A -27.8(6) . . . . ?
Na O3A C1A 02A 114.5(7) . . . . ?
Na O3A C1A C2A -66.8(8) . . . . ?
VA 02A C1A O3A 171.0(4) . . . . ?
VA 02A C1A C2A -7.8(7) . . . . ?
C3A N1A C2A C1A -166.6(5) . . . . ?
VA N1A C2A C1A 13.7(5) . . . . ?
C3A N1A C2A C10A 69.3(7) . . . . ?
VA N1A C2A C10A -110.5(5) . . . . ?
O3A C1A C2A N1A 176.6(5) . . . . ?
02A C1A C2A N1A -4.5(7) . . . . ?
O3A C1A C2A C10A -57.8(8) . . . . ?
02A C1A C2A C10A 121.1(5) . . . . ?
C2A N1A C3A C4A 179.0(5) . . . . ?
VA N1A C3A C4A -1.3(8) . . . . ?
N1A C3A C4A C5A -10.7(9) . . . . ?
N1A C3A C4A C9A 174.4(6) . . . . ?
VA O4A C5A C4A 24.9(9) . . . . ?
VA O4A C5A C6A -157.0(4) . . . . ?
C9A C4A C5A O4A 175.4(5) . . . . ?
C3A C4A C5A O4A 0.4(9) . . . . ?
C9A C4A C5A C6A -2.7(9) . . . . ?
C3A C4A C5A C6A -177.6(5) . . . . ?
O4A C5A C6A C7A -177.1(5) . . . . ?
C4A C5A C6A C7A 1.1(9) . . . . ?
C14A O5A C7A C6A -0.5(9) . . . . ?
C14A O5A C7A C8A 177.4(6) . . . . ?
C5A C6A C7A O5A 178.0(6) . . . . ?
C5A C6A C7A C8A 0.2(9) . . . . ?
O5A C7A C8A C9A -177.9(6) . . . . ?
C6A C7A C8A C9A 0.1(9) . . . . ?
C7A C8A C9A C4A -1.8(9) . . . . ?
C5A C4A C9A C8A 3.1(9) . . . . ?
C3A C4A C9A C8A 178.1(6) . . . . ?
N1A C2A C10A C13A 67.8(7) . . . . ?
C1A C2A C10A C13A -53.8(7) . . . . ?
N1A C2A C10A C11A -163.6(5) . . . . ?
C1A C2A C10A C11A 74.8(7) . . . . ?
C13A C10A C11A C12A -68.5(8) . . . . ?
C2A C10A C11A C12A 163.8(6) . . . . ?
VA O6 VB O1B 94(2) . . . . ?
VA O6 VB O4B -14(2) . . . . ?
VA O6 VB O2B -161(2) . . . . ?
VA O6 VB N1B -100(2) . . . . ?
O1B VB N1B C3B -91.3(5) . . . . ?
O6 VB N1B C3B 102.3(6) . . . . ?
O4B VB N1B C3B 14.7(5) . . . . ?
O2B VB N1B C3B 166.1(5) . . . . ?
O1B VB N1B C2B 88.1(4) . . . . ?
O6 VB N1B C2B -78.2(5) . . . . ?
O4B VB N1B C2B -165.9(4) . . . . ?
O2B VB N1B C2B -14.5(4) . . . . ?
O1B VB O2B C1B -86.7(5) . . . . ?
O6 VB O2B C1B 165.2(5) . . . . ?
O4B VB O2B C1B 73.4(6) . . . . ?
N1B VB O2B C1B 12.7(5) . . . . ?
O1B VB O4B C5B 75.5(6) . . . . ?
O6 VB O4B C5B -175.3(6) . . . . ?
O2B VB O4B C5B -84.4(6) . . . . ?
N1B VB O4B C5B -26.4(5) . . . . ?
Na O3B C1B O2B 132.9(6) 2_635 . . . ?
Na O3B C1B O2B 18.9(8) 1_545 . . . ?
Na O3B C1B C2B -47.0(9) 2_635 . . . ?
Na O3B C1B C2B -161.1(5) 1_545 . . . ?
VB O2B C1B O3B 172.0(4) . . . . ?
VB O2B C1B C2B -8.1(7) . . . . ?
C3B N1B C2B C1B -166.1(5) . . . . ?
VB N1B C2B C1B 14.4(6) . . . . ?
C3B N1B C2B C10B 69.9(7) . . . . ?
VB N1B C2B C10B -109.6(5) . . . . ?
O3B C1B C2B N1B 175.2(6) . . . . ?
O2B C1B C2B N1B -4.8(7) . . . . ?
O3B C1B C2B C10B -60.0(8) . . . . ?
O2B C1B C2B C10B 120.0(5) . . . . ?
C2B N1B C3B C4B 178.1(5) . . . . ?
VB N1B C3B C4B -2.5(9) . . . . ?
N1B C3B C4B C9B 173.6(6) . . . . ?
N1B C3B C4B C5B -7.6(10) . . . . ?
VB O4B C5B C6B -157.0(4) . . . . ?
VB O4B C5B C4B 24.9(9) . . . . ?
C3B C4B C5B O4B -2.4(9) . . . . ?
C9B C4B C5B O4B 176.4(6) . . . . ?
C3B C4B C5B C6B 179.5(6) . . . . ?
C9B C4B C5B C6B -1.6(9) . . . . ?
O4B C5B C6B C7B -177.4(6) . . . . ?
C4B C5B C6B C7B 0.7(9) . . . . ?
C14B O5B C7B C6B -5.2(10) . . . . ?
C14B O5B C7B C8B 174.0(6) . . . . ?
C5B C6B C7B O5B 178.7(6) . . . . ?
C5B C6B C7B C8B -0.5(10) . . . . ?
O5B C7B C8B C9B -178.0(6) . . . . ?
C6B C7B C8B C9B 1.3(10) . . . . ?
C7B C8B C9B C4B -2.3(10) . . . . ?
C3B C4B C9B C8B -178.7(6) . . . . ?
C5B C4B C9B C8B 2.5(9) . . . . ?
N1B C2B C10B C13B 71.1(7) . . . . ?
C1B C2B C10B C13B -50.8(7) . . . . ?
N1B C2B C10B C11B -162.5(5) . . . . ?
C1B C2B C10B C11B 75.5(7) . . . . ?
C13B C10B C11B C12B -67.0(9) . . . . ?
C2B C10B C11B C12B 166.4(7) . . . . ?
C1A O3A Na O7 -133.7(6) . . . 2_655 ?
C1A O3A Na O7 18.4(7) . . . 1_565 ?
C1A O3A Na O3B 115.9(6) . . . 2_665 ?
C1A O3A Na O3B -60.8(6) . . . 1_565 ?
C1A O3A Na Na -107.3(6) . . . 2_645 ?
C1A O3A Na Na 25.4(8) . . . 2_655 ?
